data_4075382
loop_
_publ_author_name
'Schr\"oder, Kai'
'Haase, Detlev'
'Saak, Wolfgang'
'L\"utzen, Arne'
'Beckhaus, R\"udiger'
'Wichmann, Silke'
'Schellenberg, J\"urgen'

_publ_section_title
;
 Tetrabenzo[a,c,g,i]fluorenyllithium and
 \h5-Tetrabenzo[a,c,g,i]fluorenyltitanium Complexes
;
_journal_issue 16
_journal_name_full Organometallics
_journal_page_first 3824
_journal_paper_doi 10.1021/om0602613
_journal_volume 25
_journal_year 2006
_chemical_formula_sum 'C50 H58 Cl2 O8 Ti2'
_chemical_formula_weight 953.66
_chemical_name_systematic
; 
 ? 
;
_space_group_IT_number 14
_symmetry_cell_setting monoclinic
_symmetry_space_group_name_Hall '-P 2ybc'
_symmetry_space_group_name_H-M 'P 1 21/c 1'
_atom_sites_solution_hydrogens geom
_atom_sites_solution_primary direct
_atom_sites_solution_secondary difmap
_audit_creation_method SHELXL-97
_cell_angle_alpha 90.00
_cell_angle_beta 92.273(3)
_cell_angle_gamma 90.00
_cell_formula_units_Z 2
_cell_length_a 11.9750(4)
_cell_length_b 23.7536(7)
_cell_length_c 8.4337(2)
_cell_measurement_temperature 153(2)
_cell_volume 2397.07(12)
_computing_cell_refinement 'IPDS (Stoe, 1999)'
_computing_data_collection 'IPDS (Stoe, 1999)'
_computing_data_reduction 'XRED (Stoe, 1997)'
_computing_molecular_graphics 'Ortep-3 for Windows (Farrugia, 1997)'
_computing_publication_material 'SHELX-97 (Sheldrick, 1997)'
_computing_structure_refinement 'SHELXL-97 (Sheldrick, 1997)'
_computing_structure_solution 'SHELXS-97 (Sheldrick, 1990)'
_diffrn_ambient_temperature 153(2)
_diffrn_measured_fraction_theta_full 0.953
_diffrn_measured_fraction_theta_max 0.953
_diffrn_measurement_device_type 'Stoe IPDS'
_diffrn_radiation_monochromator graphite
_diffrn_radiation_source 'fine-focus sealed tube'
_diffrn_radiation_type MoK\a
_diffrn_radiation_wavelength 0.71073
_diffrn_reflns_av_R_equivalents 0.0387
_diffrn_reflns_av_sigmaI/netI 0.0254
_diffrn_reflns_limit_h_max 14
_diffrn_reflns_limit_h_min -14
_diffrn_reflns_limit_k_max 29
_diffrn_reflns_limit_k_min -29
_diffrn_reflns_limit_l_max 9
_diffrn_reflns_limit_l_min -9
_diffrn_reflns_number 23709
_diffrn_reflns_theta_full 26.00
_diffrn_reflns_theta_max 26.00
_diffrn_reflns_theta_min 2.42
_exptl_absorpt_coefficient_mu 0.496
_exptl_absorpt_correction_T_max 0.8902
_exptl_absorpt_correction_T_min 0.7720
_exptl_absorpt_correction_type numerical
_exptl_absorpt_process_details 'XRED (Stoe, 1997)'
_exptl_crystal_colour red
_exptl_crystal_density_diffrn 1.321
_exptl_crystal_density_method 'not measured'
_exptl_crystal_description block
_exptl_crystal_F_000 1000
_exptl_crystal_size_max 0.55
_exptl_crystal_size_mid 0.29
_exptl_crystal_size_min 0.24
_refine_diff_density_max 0.274
_refine_diff_density_min -0.278
_refine_diff_density_rms 0.053
_refine_ls_extinction_method none
_refine_ls_goodness_of_fit_ref 1.039
_refine_ls_hydrogen_treatment constr
_refine_ls_matrix_type full
_refine_ls_number_parameters 280
_refine_ls_number_reflns 4497
_refine_ls_number_restraints 0
_refine_ls_restrained_S_all 1.039
_refine_ls_R_factor_all 0.0369
_refine_ls_R_factor_gt 0.0298
_refine_ls_shift/su_max 0.001
_refine_ls_shift/su_mean 0.000
_refine_ls_structure_factor_coef Fsqd
_refine_ls_weighting_details 'calc w=1/[\s^2^(Fo^2^)+(0.0602P)^2^+0.0000P] where P=(Fo^2^+2Fc^2^)/3'
_refine_ls_weighting_scheme calc
_refine_ls_wR_factor_gt 0.0822
_refine_ls_wR_factor_ref 0.0847
_reflns_number_gt 3793
_reflns_number_total 4497
_reflns_threshold_expression >2sigma(I)
_cod_data_source_file om0602613si20060323_092233.cif
_cod_data_source_block DCP128
_cod_original_sg_symbol_H-M P21/c
_cod_database_code 4075382

loop_
_symmetry_equiv_pos_as_xyz
'x, y, z'
'-x, y+1/2, -z+1/2'
'-x, -y, -z'
'x, -y-1/2, z-1/2'

loop_
_atom_site_label
_atom_site_type_symbol
_atom_site_fract_x
_atom_site_fract_y
_atom_site_fract_z
_atom_site_U_iso_or_equiv
_atom_site_adp_type
_atom_site_occupancy
_atom_site_symmetry_multiplicity
_atom_site_calc_flag
_atom_site_refinement_flags
Ti1 Ti 0.50463(2) 0.067217(10) 0.43979(3) 0.01327(9) Uani 1 1 d .
Cl1 Cl 0.41941(3) 0.048870(16) 0.19021(5) 0.02335(11) Uani 1 1 d .
O1 O 0.40927(8) 0.00901(4) 0.55389(13) 0.0138(2) Uani 1 1 d .
C1 C 0.30522(12) 0.01857(5) 0.61430(19) 0.0150(3) Uani 1 1 d .
C2 C 0.21732(13) 0.03618(6) 0.5131(2) 0.0207(3) Uani 1 1 d .
H2 H 0.2284 0.0412 0.4031 0.025 Uiso 1 1 calc R
C3 C 0.11279(14) 0.04632(7) 0.5750(2) 0.0279(4) Uani 1 1 d .
H3 H 0.0529 0.0584 0.5059 0.034 Uiso 1 1 calc R
C4 C 0.09431(13) 0.03919(7) 0.7350(2) 0.0267(4) Uani 1 1 d .
C5 C 0.18291(13) 0.02134(6) 0.8337(2) 0.0232(4) Uani 1 1 d .
H5 H 0.1718 0.0162 0.9437 0.028 Uiso 1 1 calc R
C6 C 0.28806(13) 0.01075(6) 0.7742(2) 0.0186(3) Uani 1 1 d .
H6 H 0.3476 -0.0018 0.8432 0.022 Uiso 1 1 calc R
C7 C -0.01879(16) 0.05176(9) 0.8016(3) 0.0448(6) Uani 1 1 d .
H7A H -0.0652 0.0719 0.7220 0.054 Uiso 1 1 calc R
H7B H -0.0088 0.0751 0.8970 0.054 Uiso 1 1 calc R
H7C H -0.0555 0.0164 0.8289 0.054 Uiso 1 1 calc R
O2 O 0.41233(9) 0.12479(4) 0.47448(15) 0.0241(3) Uani 1 1 d .
C8 C 0.36110(13) 0.17563(6) 0.4721(2) 0.0198(3) Uani 1 1 d .
C9 C 0.25493(16) 0.18119(7) 0.4021(3) 0.0350(5) Uani 1 1 d .
H9 H 0.2169 0.1493 0.3585 0.042 Uiso 1 1 calc R
C10 C 0.20505(17) 0.23372(8) 0.3966(3) 0.0436(5) Uani 1 1 d .
H10 H 0.1322 0.2374 0.3489 0.052 Uiso 1 1 calc R
C11 C 0.25832(16) 0.28127(7) 0.4586(3) 0.0359(5) Uani 1 1 d .
C12 C 0.36265(16) 0.27451(7) 0.5313(3) 0.0356(5) Uani 1 1 d .
H12 H 0.3997 0.3063 0.5772 0.043 Uiso 1 1 calc R
C13 C 0.41474(14) 0.22218(7) 0.5388(2) 0.0282(4) Uani 1 1 d .
H13 H 0.4866 0.2183 0.5894 0.034 Uiso 1 1 calc R
C14 C 0.2040(2) 0.33887(9) 0.4462(4) 0.0633(8) Uani 1 1 d .
H26 H 0.1338 0.3385 0.5022 0.076 Uiso 1 1 calc R
H27 H 0.1885 0.3481 0.3343 0.076 Uiso 1 1 calc R
H28 H 0.2545 0.3671 0.4942 0.076 Uiso 1 1 calc R
O3 O 0.62581(9) 0.10243(4) 0.36548(14) 0.0218(3) Uani 1 1 d .
C15 C 0.69900(13) 0.14121(6) 0.31536(19) 0.0178(3) Uani 1 1 d .
C16 C 0.66181(14) 0.19565(6) 0.2790(2) 0.0236(4) Uani 1 1 d .
H16 H 0.5864 0.2059 0.2945 0.028 Uiso 1 1 calc R
C17 C 0.73591(15) 0.23456(7) 0.2200(2) 0.0293(4) Uani 1 1 d .
H17 H 0.7099 0.2713 0.1938 0.035 Uiso 1 1 calc R
C18 C 0.84745(15) 0.22117(7) 0.1982(2) 0.0273(4) Uani 1 1 d .
C19 C 0.88321(14) 0.16684(7) 0.2372(2) 0.0274(4) Uani 1 1 d .
H19 H 0.9590 0.1568 0.2235 0.033 Uiso 1 1 calc R
C20 C 0.81009(13) 0.12686(6) 0.2960(2) 0.0223(3) Uani 1 1 d .
H20 H 0.8361 0.0901 0.3225 0.027 Uiso 1 1 calc R
C21 C 0.92639(19) 0.26511(9) 0.1359(3) 0.0485(6) Uani 1 1 d .
H21A H 1.0011 0.2487 0.1280 0.058 Uiso 1 1 calc R
H21B H 0.9301 0.2973 0.2086 0.058 Uiso 1 1 calc R
H21C H 0.8990 0.2777 0.0307 0.058 Uiso 1 1 calc R
O4 O 0.57697(9) 0.08512(5) 0.67070(13) 0.0198(2) Uani 1 1 d .
C22 C 0.69550(13) 0.09022(8) 0.7099(2) 0.0278(4) Uani 1 1 d .
H22A H 0.7297 0.1190 0.6420 0.033 Uiso 1 1 calc R
H22B H 0.7337 0.0538 0.6940 0.033 Uiso 1 1 calc R
C23 C 0.70538(16) 0.10759(8) 0.8825(2) 0.0315(4) Uani 1 1 d .
H23A H 0.7663 0.1353 0.9006 0.038 Uiso 1 1 calc R
H23B H 0.7197 0.0746 0.9520 0.038 Uiso 1 1 calc R
C24 C 0.59203(15) 0.13382(7) 0.9129(2) 0.0277(4) Uani 1 1 d .
H24A H 0.5741 0.1310 1.0262 0.033 Uiso 1 1 calc R
H24B H 0.5895 0.1738 0.8802 0.033 Uiso 1 1 calc R
C25 C 0.51331(14) 0.09844(7) 0.8099(2) 0.0246(4) Uani 1 1 d .
H25A H 0.4920 0.0637 0.8659 0.029 Uiso 1 1 calc R
H25B H 0.4448 0.1198 0.7794 0.029 Uiso 1 1 calc R

loop_
_atom_site_aniso_label
_atom_site_aniso_U_11
_atom_site_aniso_U_22
_atom_site_aniso_U_33
_atom_site_aniso_U_23
_atom_site_aniso_U_13
_atom_site_aniso_U_12
Ti1 0.01248(14) 0.01152(14) 0.01588(17) 0.00101(9) 0.00165(10) 0.00027(9)
Cl1 0.0241(2) 0.0298(2) 0.0159(2) 0.00356(14) -0.00229(15) 0.00036(15)
O1 0.0104(5) 0.0142(5) 0.0171(6) 0.0004(4) 0.0034(4) 0.0007(4)
C1 0.0118(7) 0.0118(6) 0.0216(9) -0.0028(5) 0.0039(6) -0.0013(5)
C2 0.0167(8) 0.0219(7) 0.0236(10) -0.0009(6) 0.0001(6) 0.0001(6)
C3 0.0134(8) 0.0284(8) 0.0418(13) -0.0027(7) -0.0025(7) 0.0015(6)
C4 0.0141(8) 0.0243(8) 0.0424(13) -0.0084(7) 0.0104(7) -0.0035(6)
C5 0.0213(8) 0.0223(8) 0.0268(10) -0.0039(6) 0.0107(7) -0.0052(6)
C6 0.0175(7) 0.0175(7) 0.0211(9) -0.0008(6) 0.0043(6) -0.0018(5)
C7 0.0195(10) 0.0512(12) 0.0648(17) -0.0068(10) 0.0164(10) 0.0014(8)
O2 0.0241(6) 0.0189(5) 0.0294(7) -0.0004(4) 0.0008(5) 0.0067(4)
C8 0.0206(8) 0.0162(7) 0.0230(10) 0.0017(6) 0.0049(6) 0.0050(6)
C9 0.0308(10) 0.0223(8) 0.0507(14) -0.0044(8) -0.0129(9) 0.0035(7)
C10 0.0297(10) 0.0333(10) 0.0666(17) 0.0022(9) -0.0136(10) 0.0120(8)
C11 0.0353(10) 0.0203(8) 0.0524(14) 0.0047(8) 0.0069(9) 0.0097(7)
C12 0.0354(10) 0.0167(8) 0.0548(14) -0.0047(7) 0.0045(9) -0.0022(7)
C13 0.0206(8) 0.0234(8) 0.0404(12) -0.0022(7) -0.0016(7) 0.0023(6)
C14 0.0595(16) 0.0271(10) 0.103(2) 0.0062(12) 0.0018(15) 0.0198(10)
O3 0.0221(6) 0.0216(5) 0.0218(7) 0.0014(4) 0.0030(5) -0.0060(4)
C15 0.0206(8) 0.0188(7) 0.0142(9) -0.0010(6) 0.0015(6) -0.0073(6)
C16 0.0224(8) 0.0215(8) 0.0268(11) 0.0000(6) 0.0017(7) -0.0024(6)
C17 0.0342(10) 0.0198(8) 0.0335(12) 0.0060(7) -0.0015(8) -0.0047(7)
C18 0.0282(9) 0.0307(9) 0.0228(10) 0.0047(7) -0.0021(7) -0.0138(7)
C19 0.0177(8) 0.0352(9) 0.0296(11) -0.0014(7) 0.0025(7) -0.0071(7)
C20 0.0221(8) 0.0204(7) 0.0245(10) -0.0015(6) -0.0002(6) -0.0020(6)
C21 0.0414(12) 0.0508(12) 0.0531(16) 0.0224(11) -0.0014(10) -0.0230(10)
O4 0.0150(5) 0.0267(6) 0.0177(7) -0.0061(4) 0.0010(4) -0.0023(4)
C22 0.0152(8) 0.0384(9) 0.0295(11) -0.0117(7) -0.0025(7) -0.0024(7)
C23 0.0297(10) 0.0382(9) 0.0257(11) -0.0030(7) -0.0087(7) -0.0008(7)
C24 0.0315(10) 0.0303(9) 0.0214(11) -0.0085(7) 0.0021(7) -0.0053(7)
C25 0.0249(9) 0.0319(9) 0.0174(10) -0.0063(6) 0.0063(7) -0.0047(6)

loop_
_atom_type_symbol
_atom_type_description
_atom_type_scat_dispersion_real
_atom_type_scat_dispersion_imag
_atom_type_scat_source
C C 0.0033 0.0016 'International Tables Vol C Tables 4.2.6.8 and 6.1.1.4'
H H 0.0000 0.0000 'International Tables Vol C Tables 4.2.6.8 and 6.1.1.4'
O O 0.0106 0.0060 'International Tables Vol C Tables 4.2.6.8 and 6.1.1.4'
Cl Cl 0.1484 0.1585 'International Tables Vol C Tables 4.2.6.8 and 6.1.1.4'
Ti Ti 0.2776 0.4457 'International Tables Vol C Tables 4.2.6.8 and 6.1.1.4'

loop_
_geom_angle_atom_site_label_1
_geom_angle_atom_site_label_2
_geom_angle_atom_site_label_3
_geom_angle
_geom_angle_site_symmetry_1
_geom_angle_site_symmetry_3
O2 Ti1 O3 102.27(5) . .
O2 Ti1 O1 94.55(5) . .
O3 Ti1 O1 160.27(5) . .
O2 Ti1 O1 165.51(5) . 3_656
O3 Ti1 O1 90.44(4) . 3_656
O1 Ti1 O1 71.77(4) . 3_656
O2 Ti1 O4 85.97(5) . .
O3 Ti1 O4 85.53(5) . .
O1 Ti1 O4 85.42(4) . .
O1 Ti1 O4 88.13(4) 3_656 .
O2 Ti1 Cl1 92.25(4) . .
O3 Ti1 Cl1 95.83(4) . .
O1 Ti1 Cl1 93.74(3) . .
O1 Ti1 Cl1 93.37(3) 3_656 .
O4 Ti1 Cl1 177.96(3) . .
O2 Ti1 Ti1 130.54(4) . 3_656
O3 Ti1 Ti1 125.58(4) . 3_656
O1 Ti1 Ti1 36.15(3) . 3_656
O1 Ti1 Ti1 35.61(3) 3_656 3_656
O4 Ti1 Ti1 86.03(3) . 3_656
Cl1 Ti1 Ti1 94.386(14) . 3_656
C1 O1 Ti1 125.94(8) . .
C1 O1 Ti1 125.82(8) . 3_656
Ti1 O1 Ti1 108.23(4) . 3_656
O1 C1 C6 120.48(13) . .
O1 C1 C2 119.58(15) . .
C6 C1 C2 119.94(14) . .
C1 C2 C3 119.35(17) . .
C4 C3 C2 121.51(17) . .
C3 C4 C5 118.23(15) . .
C3 C4 C7 121.06(18) . .
C5 C4 C7 120.69(19) . .
C4 C5 C6 121.20(17) . .
C1 C6 C5 119.76(15) . .
C8 O2 Ti1 164.00(11) . .
O2 C8 C9 119.89(14) . .
O2 C8 C13 120.17(14) . .
C9 C8 C13 119.93(14) . .
C10 C9 C8 119.19(17) . .
C9 C10 C11 121.97(18) . .
C12 C11 C10 117.85(16) . .
C12 C11 C14 120.94(19) . .
C10 C11 C14 121.21(19) . .
C11 C12 C13 121.40(17) . .
C8 C13 C12 119.62(16) . .
C15 O3 Ti1 164.44(10) . .
O3 C15 C20 120.37(14) . .
O3 C15 C16 119.64(14) . .
C20 C15 C16 119.97(14) . .
C17 C16 C15 119.50(15) . .
C16 C17 C18 121.72(15) . .
C17 C18 C19 117.86(15) . .
C17 C18 C21 120.20(17) . .
C19 C18 C21 121.93(17) . .
C18 C19 C20 121.47(16) . .
C15 C20 C19 119.46(15) . .
C22 O4 C25 109.66(12) . .
C22 O4 Ti1 125.51(10) . .
C25 O4 Ti1 124.67(9) . .
O4 C22 C23 106.30(14) . .
C22 C23 C24 103.70(14) . .
C25 C24 C23 102.44(13) . .
O4 C25 C24 104.42(13) . .

loop_
_geom_bond_atom_site_label_1
_geom_bond_atom_site_label_2
_geom_bond_distance
_geom_bond_site_symmetry_2
Ti1 O2 1.7898(11) .
Ti1 O3 1.8084(11) .
Ti1 O1 2.0563(10) .
Ti1 O1 2.0834(10) 3_656
Ti1 O4 2.1424(11) .
Ti1 Cl1 2.3434(5) .
Ti1 Ti1 3.3541(5) 3_656
O1 C1 1.3834(17) .
O1 Ti1 2.0834(10) 3_656
C1 C6 1.385(2) .
C1 C2 1.393(2) .
C2 C3 1.396(2) .
C3 C4 1.386(3) .
C4 C5 1.389(3) .
C4 C7 1.516(2) .
C5 C6 1.397(2) .
O2 C8 1.3543(18) .
C8 C9 1.387(2) .
C8 C13 1.387(2) .
C9 C10 1.383(2) .
C10 C11 1.389(3) .
C11 C12 1.379(3) .
C11 C14 1.517(2) .
C12 C13 1.391(2) .
O3 C15 1.3510(18) .
C15 C20 1.389(2) .
C15 C16 1.398(2) .
C16 C17 1.387(2) .
C17 C18 1.392(3) .
C18 C19 1.395(3) .
C18 C21 1.516(2) .
C19 C20 1.396(2) .
O4 C22 1.4497(19) .
O4 C25 1.4592(19) .
C22 C23 1.513(3) .
C23 C24 1.524(3) .
C24 C25 1.511(2) .

loop_
_geom_torsion_atom_site_label_1
_geom_torsion_atom_site_label_2
_geom_torsion_atom_site_label_3
_geom_torsion_atom_site_label_4
_geom_torsion
_geom_torsion_site_symmetry_1
_geom_torsion_site_symmetry_4
O2 Ti1 O1 C1 5.64(12) . .
O3 Ti1 O1 C1 154.16(14) . .
O1 Ti1 O1 C1 -179.24(14) 3_656 .
O4 Ti1 O1 C1 91.22(12) . .
Cl1 Ti1 O1 C1 -86.92(11) . .
Ti1 Ti1 O1 C1 -179.24(14) 3_656 .
O2 Ti1 O1 Ti1 -175.12(6) . 3_656
O3 Ti1 O1 Ti1 -26.60(16) . 3_656
O1 Ti1 O1 Ti1 0.0 3_656 3_656
O4 Ti1 O1 Ti1 -89.54(5) . 3_656
Cl1 Ti1 O1 Ti1 92.32(4) . 3_656
Ti1 O1 C1 C6 -120.57(12) . .
Ti1 O1 C1 C6 60.32(16) 3_656 .
Ti1 O1 C1 C2 59.44(16) . .
Ti1 O1 C1 C2 -119.67(12) 3_656 .
O1 C1 C2 C3 -179.34(13) . .
C6 C1 C2 C3 0.7(2) . .
C1 C2 C3 C4 -0.1(2) . .
C2 C3 C4 C5 -0.2(2) . .
C2 C3 C4 C7 178.42(16) . .
C3 C4 C5 C6 0.0(2) . .
C7 C4 C5 C6 -178.66(15) . .
O1 C1 C6 C5 179.11(13) . .
C2 C1 C6 C5 -0.9(2) . .
C4 C5 C6 C1 0.6(2) . .
O3 Ti1 O2 C8 20.3(4) . .
O1 Ti1 O2 C8 -170.1(4) . .
O1 Ti1 O2 C8 171.1(3) 3_656 .
O4 Ti1 O2 C8 104.9(4) . .
Cl1 Ti1 O2 C8 -76.1(4) . .
Ti1 Ti1 O2 C8 -173.8(4) 3_656 .
Ti1 O2 C8 C9 111.1(4) . .
Ti1 O2 C8 C13 -68.7(5) . .
O2 C8 C9 C10 -178.15(19) . .
C13 C8 C9 C10 1.6(3) . .
C8 C9 C10 C11 0.2(4) . .
C9 C10 C11 C12 -1.9(4) . .
C9 C10 C11 C14 177.8(2) . .
C10 C11 C12 C13 1.8(3) . .
C14 C11 C12 C13 -177.9(2) . .
O2 C8 C13 C12 178.03(17) . .
C9 C8 C13 C12 -1.7(3) . .
C11 C12 C13 C8 0.0(3) . .
O2 Ti1 O3 C15 -0.9(4) . .
O1 Ti1 O3 C15 -148.7(4) . .
O1 Ti1 O3 C15 -173.8(4) 3_656 .
O4 Ti1 O3 C15 -85.7(4) . .
Cl1 Ti1 O3 C15 92.7(4) . .
Ti1 Ti1 O3 C15 -167.6(4) 3_656 .
Ti1 O3 C15 C20 167.0(3) . .
Ti1 O3 C15 C16 -14.7(5) . .
O3 C15 C16 C17 -176.79(16) . .
C20 C15 C16 C17 1.5(3) . .
C15 C16 C17 C18 -1.0(3) . .
C16 C17 C18 C19 0.2(3) . .
C16 C17 C18 C21 -179.04(19) . .
C17 C18 C19 C20 0.1(3) . .
C21 C18 C19 C20 179.35(19) . .
O3 C15 C20 C19 177.10(16) . .
C16 C15 C20 C19 -1.2(3) . .
C18 C19 C20 C15 0.4(3) . .
O2 Ti1 O4 C22 -132.17(13) . .
O3 Ti1 O4 C22 -29.51(12) . .
O1 Ti1 O4 C22 132.93(12) . .
O1 Ti1 O4 C22 61.08(12) 3_656 .
Ti1 Ti1 O4 C22 96.68(12) 3_656 .
O2 Ti1 O4 C25 42.71(12) . .
O3 Ti1 O4 C25 145.37(12) . .
O1 Ti1 O4 C25 -52.19(11) . .
O1 Ti1 O4 C25 -124.04(11) 3_656 .
Ti1 Ti1 O4 C25 -88.44(11) 3_656 .
C25 O4 C22 C23 0.02(18) . .
Ti1 O4 C22 C23 175.55(10) . .
O4 C22 C23 C24 -22.03(18) . .
C22 C23 C24 C25 34.83(18) . .
C22 O4 C25 C24 22.27(17) . .
Ti1 O4 C25 C24 -153.30(11) . .
C23 C24 C25 O4 -35.04(17) . .
